data_2231000
loop_
_publ_author_name
'Zhu, Xia'
'Guo, Ying'
'Li, Jian-Gang'
'Wu, Yao'

_publ_section_title
;
 Bis(<i>{\m</i>}-4-amino-3,5-dimethyl-4<i>H</i>-1,2,4-triazole-<i>{\k</i>}^2^<i>N</i>^1^:<i>N</i>^2^)bis(dibromidozinc)
;
_journal_coeditor_code BH2370
_journal_issue 8
_journal_name_full 'Acta Crystallographica Section E'
_journal_page_first m1152
_journal_page_last m1153
_journal_paper_doi 10.1107/S1600536811028789
_journal_volume 67
_journal_year 2011
_chemical_formula_iupac '[Zn2 Br4 (C4 H8 N4)2]'
_chemical_formula_moiety 'C8 H16 Br4 N8 Zn2'
_chemical_formula_sum 'C8 H16 Br4 N8 Zn2'
_chemical_formula_weight 674.67
_chemical_name_systematic
;
Bis(<i>\m</i>-4-amino-3,5-dimethyl-4<i>H</i>-1,2,4-triazole-
<i>\k</i>^2^<i>N</i>^1^:<i>N</i>^2^)bis(dibromidozinc)
;
_space_group_IT_number 14
_symmetry_cell_setting monoclinic
_symmetry_space_group_name_Hall '-P 2ybc'
_symmetry_space_group_name_H-M 'P 1 21/c 1'
_atom_sites_solution_hydrogens geom
_atom_sites_solution_primary direct
_atom_sites_solution_secondary difmap
_audit_creation_method SHELXL97
_cell_angle_alpha 90.00
_cell_angle_beta 99.951(6)
_cell_angle_gamma 90.00
_cell_formula_units_Z 2
_cell_length_a 7.0344(17)
_cell_length_b 12.629(3)
_cell_length_c 11.456(3)
_cell_measurement_reflns_used 2994
_cell_measurement_temperature 293(2)
_cell_measurement_theta_max 25.3491
_cell_measurement_theta_min 3.1730
_cell_volume 1002.4(4)
_computing_cell_refinement 'CrystalClear (Rigaku, 2005)'
_computing_data_collection 'CrystalClear (Rigaku, 2005)'
_computing_data_reduction 'CrystalClear (Rigaku, 2005)'
_computing_molecular_graphics 'SHELXTL (Sheldrick, 2008)'
_computing_publication_material 'SHELXTL (Sheldrick, 2008)'
_computing_structure_refinement 'SHELXL97 (Sheldrick, 2008)'
_computing_structure_solution 'SHELXS97 (Sheldrick, 2008)'
_diffrn_ambient_temperature 293(2)
_diffrn_detector_area_resol_mean 14.63
_diffrn_measured_fraction_theta_full 0.999
_diffrn_measured_fraction_theta_max 0.999
_diffrn_measurement_device_type 'Rigaku Mercury CCD'
_diffrn_measurement_method \w
_diffrn_radiation_monochromator graphite
_diffrn_radiation_source 'fine-focus sealed tube'
_diffrn_radiation_type MoK\a
_diffrn_radiation_wavelength 0.71070
_diffrn_reflns_av_R_equivalents 0.0543
_diffrn_reflns_av_sigmaI/netI 0.0389
_diffrn_reflns_limit_h_max 8
_diffrn_reflns_limit_h_min -8
_diffrn_reflns_limit_k_max 15
_diffrn_reflns_limit_k_min -13
_diffrn_reflns_limit_l_max 13
_diffrn_reflns_limit_l_min -13
_diffrn_reflns_number 9580
_diffrn_reflns_theta_full 25.34
_diffrn_reflns_theta_max 25.34
_diffrn_reflns_theta_min 3.23
_diffrn_standards_decay_% 0
_diffrn_standards_interval_count 0
_diffrn_standards_interval_time 0
_diffrn_standards_number 0
_exptl_absorpt_coefficient_mu 10.371
_exptl_absorpt_correction_T_max 0.2877
_exptl_absorpt_correction_T_min 0.0825
_exptl_absorpt_correction_type multi-scan
_exptl_absorpt_process_details '(REQAB;Jacobson, 1998)'
_exptl_crystal_colour Colourless
_exptl_crystal_density_diffrn 2.235
_exptl_crystal_density_method 'not measured'
_exptl_crystal_description Block
_exptl_crystal_F_000 640
_exptl_crystal_size_max 0.48
_exptl_crystal_size_mid 0.20
_exptl_crystal_size_min 0.16
_refine_diff_density_max 0.688
_refine_diff_density_min -0.965
_refine_ls_extinction_method none
_refine_ls_goodness_of_fit_ref 1.046
_refine_ls_hydrogen_treatment mixed
_refine_ls_matrix_type full
_refine_ls_number_constraints 0
_refine_ls_number_parameters 110
_refine_ls_number_reflns 1833
_refine_ls_number_restraints 2
_refine_ls_restrained_S_all 1.046
_refine_ls_R_factor_all 0.0675
_refine_ls_R_factor_gt 0.0520
_refine_ls_shift/su_max 0.000
_refine_ls_shift/su_mean 0.000
_refine_ls_structure_factor_coef Fsqd
_refine_ls_weighting_details 'calc w=1/[\s^2^(Fo^2^)+(0.0840P)^2^+1.6395P] where P=(Fo^2^+2Fc^2^)/3'
_refine_ls_weighting_scheme calc
_refine_ls_wR_factor_gt 0.1362
_refine_ls_wR_factor_ref 0.1483
_reflns_number_gt 1517
_reflns_number_total 1833
_reflns_threshold_expression I>2\s(I)
_cod_data_source_file bh2370.cif
_cod_data_source_block I
_cod_original_sg_symbol_H-M 'P 21/c'
_cod_database_code 2231000
_cod_database_fobs_code 2231000

loop_
_symmetry_equiv_pos_as_xyz
'x, y, z'
'-x, y+1/2, -z+1/2'
'-x, -y, -z'
'x, -y-1/2, z-1/2'

loop_
_atom_site_type_symbol
_atom_site_label
_atom_site_fract_x
_atom_site_fract_y
_atom_site_fract_z
_atom_site_U_iso_or_equiv
_atom_site_adp_type
_atom_site_calc_flag
_atom_site_refinement_flags
_atom_site_occupancy
_atom_site_symmetry_multiplicity
Zn Zn1 0.91275(11) 0.89737(6) 0.59841(7) 0.0379(3) Uani d . 1 1
Br Br1 1.05816(13) 0.72906(7) 0.61240(10) 0.0726(4) Uani d . 1 1
Br Br2 0.66056(12) 0.91347(7) 0.70931(9) 0.0638(3) Uani d . 1 1
N N1 0.8048(8) 0.9248(4) 0.4253(5) 0.0393(13) Uani d . 1 1
N N2 0.8846(8) 0.9908(4) 0.3485(5) 0.0372(13) Uani d . 1 1
N N3 0.6514(8) 0.9028(4) 0.2457(5) 0.0386(13) Uani d . 1 1
N N4 0.5184(11) 0.8698(6) 0.1475(6) 0.0541(17) Uani d D 1 1
H H4D 0.408(7) 0.881(7) 0.166(8) 0.06(3) Uiso d D 1 1
H H4E 0.520(13) 0.803(2) 0.161(8) 0.06(3) Uiso d D 1 1
C C1 0.7888(10) 0.9765(5) 0.2415(6) 0.0381(15) Uani d . 1 1
C C2 0.6619(10) 0.8725(5) 0.3605(6) 0.0398(16) Uani d . 1 1
C C3 0.8174(12) 1.0313(6) 0.1318(6) 0.0527(19) Uani d . 1 1
H H3A 0.6998 1.0660 0.0969 0.079 Uiso calc R 1 1
H H3B 0.8526 0.9805 0.0768 0.079 Uiso calc R 1 1
H H3C 0.9184 1.0828 0.1503 0.079 Uiso calc R 1 1
C C4 0.5307(13) 0.7968(7) 0.4037(8) 0.063(2) Uani d . 1 1
H H4A 0.6048 0.7423 0.4489 0.094 Uiso calc R 1 1
H H4B 0.4473 0.7657 0.3374 0.094 Uiso calc R 1 1
H H4C 0.4544 0.8332 0.4528 0.094 Uiso calc R 1 1

loop_
_atom_site_aniso_label
_atom_site_aniso_U_11
_atom_site_aniso_U_22
_atom_site_aniso_U_33
_atom_site_aniso_U_12
_atom_site_aniso_U_13
_atom_site_aniso_U_23
Zn1 0.0342(5) 0.0373(5) 0.0419(5) -0.0009(3) 0.0058(4) 0.0031(3)
Br1 0.0570(6) 0.0457(6) 0.1112(9) 0.0139(4) 0.0036(5) 0.0004(4)
Br2 0.0528(5) 0.0687(6) 0.0770(7) -0.0005(4) 0.0308(5) -0.0099(4)
N1 0.038(3) 0.039(3) 0.040(3) -0.005(2) 0.004(3) 0.003(2)
N2 0.037(3) 0.038(3) 0.035(3) -0.003(2) 0.005(3) 0.005(2)
N3 0.036(3) 0.039(3) 0.037(3) -0.003(2) -0.002(3) -0.004(2)
N4 0.053(4) 0.058(5) 0.048(4) -0.017(4) 0.001(3) -0.008(3)
C1 0.040(4) 0.037(4) 0.038(4) -0.002(3) 0.009(3) 0.000(3)
C2 0.039(3) 0.041(4) 0.038(4) -0.009(3) 0.003(3) 0.003(3)
C3 0.070(5) 0.048(5) 0.041(4) -0.001(4) 0.013(4) 0.004(3)
C4 0.072(6) 0.054(5) 0.061(5) -0.025(4) 0.005(4) 0.002(4)

loop_
_atom_type_symbol
_atom_type_description
_atom_type_scat_dispersion_real
_atom_type_scat_dispersion_imag
_atom_type_scat_source
C C 0.0033 0.0016 'International Tables Vol C Tables 4.2.6.8 and 6.1.1.4'
H H 0.0000 0.0000 'International Tables Vol C Tables 4.2.6.8 and 6.1.1.4'
Zn Zn 0.2839 1.4301 'International Tables Vol C Tables 4.2.6.8 and 6.1.1.4'
N N 0.0061 0.0033 'International Tables Vol C Tables 4.2.6.8 and 6.1.1.4'
Br Br -0.2901 2.4595 'International Tables Vol C Tables 4.2.6.8 and 6.1.1.4'

loop_
_geom_angle_atom_site_label_1
_geom_angle_atom_site_label_2
_geom_angle_atom_site_label_3
_geom_angle_site_symmetry_1
_geom_angle_site_symmetry_3
_geom_angle
_geom_angle_publ_flag
N2 Zn1 N1 3_776 . 107.5(2) yes
N2 Zn1 Br1 3_776 . 109.56(16) yes
N1 Zn1 Br1 . . 107.83(17) yes
N2 Zn1 Br2 3_776 . 109.48(16) yes
N1 Zn1 Br2 . . 108.79(17) yes
Br1 Zn1 Br2 . . 113.53(5) yes
C2 N1 N2 . . 107.1(5) ?
C2 N1 Zn1 . . 125.8(5) ?
N2 N1 Zn1 . . 126.5(4) ?
C1 N2 N1 . . 108.1(5) ?
C1 N2 Zn1 . 3_776 126.9(5) ?
N1 N2 Zn1 . 3_776 124.4(4) ?
C1 N3 C2 . . 108.0(5) ?
C1 N3 N4 . . 124.2(6) ?
C2 N3 N4 . . 127.7(6) ?
N3 N4 H4D . . 105(6) ?
N3 N4 H4E . . 100(6) ?
H4D N4 H4E . . 96(8) ?
N2 C1 N3 . . 108.6(6) ?
N2 C1 C3 . . 127.6(6) ?
N3 C1 C3 . . 123.8(6) ?
N1 C2 N3 . . 108.2(6) ?
N1 C2 C4 . . 126.7(6) ?
N3 C2 C4 . . 125.1(6) ?
C1 C3 H3A . . 109.5 ?
C1 C3 H3B . . 109.5 ?
H3A C3 H3B . . 109.5 ?
C1 C3 H3C . . 109.5 ?
H3A C3 H3C . . 109.5 ?
H3B C3 H3C . . 109.5 ?
C2 C4 H4A . . 109.5 ?
C2 C4 H4B . . 109.5 ?
H4A C4 H4B . . 109.5 ?
C2 C4 H4C . . 109.5 ?
H4A C4 H4C . . 109.5 ?
H4B C4 H4C . . 109.5 ?

loop_
_geom_bond_atom_site_label_1
_geom_bond_atom_site_label_2
_geom_bond_site_symmetry_2
_geom_bond_distance
_geom_bond_publ_flag
Zn1 N1 . 2.027(6) yes
Zn1 N2 3_776 2.025(6) yes
Zn1 Br1 . 2.3523(12) yes
Zn1 Br2 . 2.3625(12) yes
N1 C2 . 1.320(8) ?
N1 N2 . 1.398(8) ?
N2 C1 . 1.305(9) ?
N2 Zn1 3_776 2.025(6) ?
N3 C1 . 1.349(9) ?
N3 C2 . 1.359(9) ?
N3 N4 . 1.397(9) ?
N4 H4D . 0.85(2) ?
N4 H4E . 0.86(2) ?
C1 C3 . 1.478(10) ?
C2 C4 . 1.472(10) ?
C3 H3A . 0.9600 ?
C3 H3B . 0.9600 ?
C3 H3C . 0.9600 ?
C4 H4A . 0.9600 ?
C4 H4B . 0.9600 ?
C4 H4C . 0.9600 ?

loop_
_geom_hbond_atom_site_label_D
_geom_hbond_atom_site_label_H
_geom_hbond_atom_site_label_A
_geom_hbond_site_symmetry_A
_geom_hbond_distance_DH
_geom_hbond_distance_HA
_geom_hbond_distance_DA
_geom_hbond_angle_DHA
_geom_hbond_publ_flag
N4 H4D Br1 4_475 0.85(2) 2.80(7) 3.428(7) 132(8) yes
N4 H4E Br2 4_575 0.86(2) 2.93(4) 3.748(8) 161(8) yes

loop_
_geom_torsion_atom_site_label_1
_geom_torsion_atom_site_label_2
_geom_torsion_atom_site_label_3
_geom_torsion_atom_site_label_4
_geom_torsion_site_symmetry_1
_geom_torsion_site_symmetry_4
_geom_torsion
N2 Zn1 N1 C2 3_776 . -176.0(6)
Br1 Zn1 N1 C2 . . 66.0(6)
Br2 Zn1 N1 C2 . . -57.5(6)
N2 Zn1 N1 N2 3_776 . 14.3(7)
Br1 Zn1 N1 N2 . . -103.7(5)
Br2 Zn1 N1 N2 . . 132.7(5)
C2 N1 N2 C1 . . 0.1(7)
Zn1 N1 N2 C1 . . 171.5(5)
C2 N1 N2 Zn1 . 3_776 172.1(5)
Zn1 N1 N2 Zn1 . 3_776 -16.6(8)
N1 N2 C1 N3 . . -0.8(8)
Zn1 N2 C1 N3 3_776 . -172.6(4)
N1 N2 C1 C3 . . 178.1(7)
Zn1 N2 C1 C3 3_776 . 6.4(11)
C2 N3 C1 N2 . . 1.2(8)
N4 N3 C1 N2 . . 178.3(7)
C2 N3 C1 C3 . . -177.7(7)
N4 N3 C1 C3 . . -0.7(11)
N2 N1 C2 N3 . . 0.6(7)
Zn1 N1 C2 N3 . . -170.8(5)
N2 N1 C2 C4 . . -177.4(8)
Zn1 N1 C2 C4 . . 11.2(11)
C1 N3 C2 N1 . . -1.1(8)
N4 N3 C2 N1 . . -178.1(7)
C1 N3 C2 C4 . . 176.9(8)
N4 N3 C2 C4 . . 0.0(12)
